data_4107156
loop_
_publ_author_name
'Jiaye Li'
'Christian Schenk'
'Catharina Goedecke'
'Gernot Frenking'
'Cameron Jones'

_publ_section_title
;
 A Digermyne with a Ge-Ge Single Bond That Activates Dihydrogen in the
 Solid State
;
_journal_name_full 'Journal of the American Chemical Society'
_journal_page_first 18622
_journal_page_last 18625
_journal_paper_doi 10.1021/ja209215a
_journal_volume 133
_journal_year 2011
_chemical_formula_sum 'C80 H96 Ge2 N2 O2 Si2'
_chemical_formula_weight 1318.95
_chemical_name_systematic
; 
 ? 
;
_space_group_IT_number 2
_symmetry_cell_setting triclinic
_symmetry_space_group_name_Hall '-P 1'
_symmetry_space_group_name_H-M 'P -1'
_atom_sites_solution_hydrogens geom
_atom_sites_solution_primary direct
_atom_sites_solution_secondary difmap
_audit_creation_method SHELXL-97
_cell_angle_alpha 113.957(4)
_cell_angle_beta 112.224(4)
_cell_angle_gamma 92.658(4)
_cell_formula_units_Z 1
_cell_length_a 11.1415(5)
_cell_length_b 13.5993(6)
_cell_length_c 14.7247(5)
_cell_measurement_temperature 123(2)
_cell_volume 1833.89(17)
_computing_structure_refinement 'SHELXL-97 (Sheldrick, 1997)'
_computing_structure_solution 'SHELXS-97 (Sheldrick, 1990)'
_diffrn_ambient_temperature 123(2)
_diffrn_measured_fraction_theta_full 0.992
_diffrn_measured_fraction_theta_max 0.992
_diffrn_measurement_device_type 'Oxford Gemini Ultra'
_diffrn_radiation_monochromator graphite
_diffrn_radiation_source 'Enhance (Mo) X-ray Source'
_diffrn_radiation_type MoK\a
_diffrn_radiation_wavelength 0.71073
_diffrn_reflns_av_R_equivalents 0.0560
_diffrn_reflns_av_sigmaI/netI 0.0919
_diffrn_reflns_limit_h_max 13
_diffrn_reflns_limit_h_min -12
_diffrn_reflns_limit_k_max 16
_diffrn_reflns_limit_k_min -16
_diffrn_reflns_limit_l_max 14
_diffrn_reflns_limit_l_min -17
_diffrn_reflns_number 11784
_diffrn_reflns_theta_full 25.25
_diffrn_reflns_theta_max 25.25
_diffrn_reflns_theta_min 2.99
_exptl_absorpt_coefficient_mu 0.898
_exptl_absorpt_correction_T_max 0.933
_exptl_absorpt_correction_T_min 0.859
_exptl_absorpt_correction_type multi-scan
_exptl_absorpt_process_details 'SCALE3 ABSPACK'
_exptl_crystal_colour yellow
_exptl_crystal_density_diffrn 1.194
_exptl_crystal_description block
_exptl_crystal_F_000 698
_exptl_crystal_size_max 0.17
_exptl_crystal_size_mid 0.08
_exptl_crystal_size_min 0.07
_refine_diff_density_max 1.569
_refine_diff_density_min -1.044
_refine_diff_density_rms 0.109
_refine_ls_extinction_method none
_refine_ls_goodness_of_fit_ref 1.033
_refine_ls_hydrogen_treatment mixed
_refine_ls_matrix_type full
_refine_ls_number_parameters 458
_refine_ls_number_reflns 6596
_refine_ls_number_restraints 28
_refine_ls_restrained_S_all 1.035
_refine_ls_R_factor_all 0.1035
_refine_ls_R_factor_gt 0.0718
_refine_ls_shift/su_max 0.001
_refine_ls_shift/su_mean 0.000
_refine_ls_structure_factor_coef Fsqd
_refine_ls_weighting_details 'calc w=1/[\s^2^(Fo^2^)+(0.0869P)^2^+2.7977P] where P=(Fo^2^+2Fc^2^)/3'
_refine_ls_weighting_scheme calc
_refine_ls_wR_factor_gt 0.1657
_refine_ls_wR_factor_ref 0.1873
_reflns_number_gt 4856
_reflns_number_total 6596
_reflns_threshold_expression >2sigma(I)
_cod_data_source_file ja209215a_si_004.cif
_cod_data_source_block compound4
_cod_original_cell_volume 1833.89(13)
_cod_database_code 4107156

loop_
_symmetry_equiv_pos_as_xyz
'x, y, z'
'-x, -y, -z'

loop_
_atom_site_label
_atom_site_type_symbol
_atom_site_fract_x
_atom_site_fract_y
_atom_site_fract_z
_atom_site_U_iso_or_equiv
_atom_site_adp_type
_atom_site_occupancy
_atom_site_symmetry_multiplicity
_atom_site_calc_flag
_atom_site_refinement_flags
_atom_site_disorder_assembly
_atom_site_disorder_group
Ge1 Ge 0.03575(5) 0.95144(5) 0.05566(4) 0.0294(2) Uani 1 1 d D . .
Si1 Si -0.24898(12) 0.88840(11) 0.04237(10) 0.0241(3) Uani 1 1 d . . .
O1 O -0.4856(10) 0.5773(9) 0.1550(9) 0.084(3) Uani 0.50 1 d PD A -1
O2 O 0.4721(13) 0.9453(9) 0.4392(10) 0.111(5) Uani 0.50 1 d PD B -1
N1 N -0.0768(4) 0.9407(3) 0.1199(3) 0.0223(8) Uani 1 1 d . . .
C1 C -0.0089(4) 0.9714(4) 0.2361(4) 0.0210(10) Uani 1 1 d . . .
C2 C 0.0280(4) 0.8910(4) 0.2719(4) 0.0212(10) Uani 1 1 d . . .
C3 C 0.0987(4) 0.9233(4) 0.3840(4) 0.0235(10) Uani 1 1 d . . .
H3 H 0.1224 0.8682 0.4070 0.028 Uiso 1 1 calc R . .
C4 C 0.1358(4) 1.0321(4) 0.4631(4) 0.0230(10) Uani 1 1 d . . .
C5 C 0.0988(4) 1.1110(4) 0.4272(4) 0.0238(10) Uani 1 1 d . . .
H5 H 0.1228 1.1865 0.4803 0.029 Uiso 1 1 calc R . .
C6 C 0.0278(4) 1.0829(4) 0.3158(4) 0.0198(10) Uani 1 1 d . . .
C7 C 0.2124(5) 1.0647(4) 0.5839(4) 0.0271(11) Uani 1 1 d . . .
H7A H 0.1521 1.0448 0.6111 0.041 Uiso 1 1 calc R . .
H7B H 0.2505 1.1448 0.6249 0.041 Uiso 1 1 calc R . .
H7C H 0.2844 1.0257 0.5942 0.041 Uiso 1 1 calc R . .
C8 C -0.0034(5) 0.7697(4) 0.1874(4) 0.0262(11) Uani 1 1 d . . .
H8 H -0.0925 0.7555 0.1260 0.031 Uiso 1 1 calc R . .
C9 C -0.0196(5) 0.6882(4) 0.2320(4) 0.0266(11) Uani 1 1 d . . .
C10 C 0.0843(6) 0.6430(5) 0.2728(5) 0.0448(15) Uani 1 1 d . . .
H10 H 0.1673 0.6617 0.2725 0.054 Uiso 1 1 calc R . .
C11 C 0.0678(6) 0.5703(5) 0.3143(6) 0.0521(17) Uani 1 1 d . . .
H11 H 0.1395 0.5395 0.3419 0.063 Uiso 1 1 calc R . .
C12 C -0.0509(6) 0.5432(5) 0.3156(5) 0.0419(14) Uani 1 1 d . . .
H12 H -0.0618 0.4939 0.3442 0.050 Uiso 1 1 calc R . .
C13 C -0.1535(6) 0.5872(4) 0.2755(5) 0.0398(13) Uani 1 1 d . . .
H13 H -0.2362 0.5685 0.2764 0.048 Uiso 1 1 calc R . .
C14 C -0.1384(5) 0.6592(4) 0.2333(4) 0.0325(12) Uani 1 1 d . . .
H14 H -0.2112 0.6887 0.2049 0.039 Uiso 1 1 calc R . .
C15 C 0.0940(5) 0.7454(4) 0.1352(4) 0.0294(11) Uani 1 1 d . . .
C16 C 0.0549(7) 0.6559(5) 0.0331(5) 0.0458(14) Uani 1 1 d . . .
H16 H -0.0326 0.6100 -0.0044 0.055 Uiso 1 1 calc R . .
C17 C 0.1424(8) 0.6319(6) -0.0157(6) 0.0597(19) Uani 1 1 d . . .
H17 H 0.1146 0.5696 -0.0857 0.072 Uiso 1 1 calc R . .
C18 C 0.2699(7) 0.6990(6) 0.0379(6) 0.0581(19) Uani 1 1 d . . .
H18 H 0.3291 0.6840 0.0041 0.070 Uiso 1 1 calc R . .
C19 C 0.3102(6) 0.7879(6) 0.1408(5) 0.0491(16) Uani 1 1 d . . .
H19 H 0.3977 0.8339 0.1782 0.059 Uiso 1 1 calc R . .
C20 C 0.2236(5) 0.8100(5) 0.1895(4) 0.0346(12) Uani 1 1 d . . .
H20 H 0.2530 0.8702 0.2611 0.041 Uiso 1 1 calc R . .
C21 C -0.0099(4) 1.1738(4) 0.2825(4) 0.0222(10) Uani 1 1 d . . .
H21 H -0.0251 1.1447 0.2039 0.027 Uiso 1 1 calc R . .
C22 C 0.1036(4) 1.2776(4) 0.3492(4) 0.0236(10) Uani 1 1 d . . .
C23 C 0.2036(5) 1.2843(4) 0.3162(5) 0.0357(12) Uani 1 1 d . . .
H23 H 0.1998 1.2244 0.2519 0.043 Uiso 1 1 calc R . .
C24 C 0.3089(5) 1.3767(5) 0.3755(5) 0.0424(14) Uani 1 1 d . . .
H24 H 0.3760 1.3801 0.3512 0.051 Uiso 1 1 calc R . .
C25 C 0.3166(5) 1.4634(5) 0.4695(5) 0.0379(13) Uani 1 1 d . . .
H25 H 0.3896 1.5263 0.5109 0.045 Uiso 1 1 calc R . .
C26 C 0.2180(5) 1.4586(5) 0.5031(4) 0.0354(12) Uani 1 1 d . . .
H26 H 0.2228 1.5185 0.5678 0.043 Uiso 1 1 calc R . .
C27 C 0.1115(5) 1.3667(4) 0.4429(4) 0.0283(11) Uani 1 1 d . . .
H27 H 0.0431 1.3648 0.4662 0.034 Uiso 1 1 calc R . .
C28 C -0.1401(4) 1.2018(4) 0.2866(4) 0.0236(10) Uani 1 1 d . . .
C29 C -0.1854(5) 1.1888(4) 0.3573(4) 0.0335(12) Uani 1 1 d . . .
H29 H -0.1355 1.1605 0.4053 0.040 Uiso 1 1 calc R . .
C30 C -0.3035(5) 1.2169(5) 0.3591(5) 0.0409(13) Uani 1 1 d . . .
H30 H -0.3334 1.2079 0.4084 0.049 Uiso 1 1 calc R . .
C31 C -0.3769(5) 1.2575(5) 0.2894(5) 0.0419(14) Uani 1 1 d . . .
H31 H -0.4581 1.2755 0.2898 0.050 Uiso 1 1 calc R . .
C32 C -0.3325(5) 1.2719(5) 0.2195(5) 0.0398(13) Uani 1 1 d . . .
H32 H -0.3824 1.3008 0.1720 0.048 Uiso 1 1 calc R . .
C33 C -0.2146(5) 1.2443(4) 0.2181(4) 0.0325(12) Uani 1 1 d . . .
H33 H -0.1845 1.2546 0.1695 0.039 Uiso 1 1 calc R . .
C34 C -0.3299(5) 0.9745(5) -0.0236(5) 0.0379(13) Uani 1 1 d . . .
H34A H -0.3069 1.0515 0.0330 0.057 Uiso 1 1 calc R . .
H34B H -0.4269 0.9461 -0.0601 0.057 Uiso 1 1 calc R . .
H34C H -0.2983 0.9712 -0.0782 0.057 Uiso 1 1 calc R . .
C35 C -0.2820(5) 0.7468(5) -0.0713(5) 0.0451(14) Uani 1 1 d . . .
H35A H -0.2212 0.7470 -0.1050 0.068 Uiso 1 1 calc R . .
H35B H -0.3745 0.7255 -0.1272 0.068 Uiso 1 1 calc R . .
H35C H -0.2676 0.6937 -0.0412 0.068 Uiso 1 1 calc R . .
C36 C -0.3275(5) 0.8828(5) 0.1318(4) 0.0322(12) Uani 1 1 d . . .
H36A H -0.2882 0.8364 0.1660 0.048 Uiso 1 1 calc R . .
H36B H -0.4237 0.8513 0.0871 0.048 Uiso 1 1 calc R . .
H36C H -0.3119 0.9578 0.1895 0.048 Uiso 1 1 calc R . .
C37 C -0.5014(14) 0.6614(11) 0.3360(9) 0.069(4) Uani 0.50 1 d PD A -1
H37A H -0.4080 0.6701 0.3840 0.104 Uiso 0.50 1 calc PR A -1
H37B H -0.5581 0.6502 0.3698 0.104 Uiso 0.50 1 calc PR A -1
H37C H -0.5114 0.7281 0.3262 0.104 Uiso 0.50 1 calc PR A -1
C38 C -0.5428(16) 0.5618(11) 0.2246(11) 0.094(6) Uani 0.50 1 d PD A -1
H38A H -0.5163 0.4981 0.2368 0.113 Uiso 0.50 1 calc PR A -1
H38B H -0.6413 0.5426 0.1840 0.113 Uiso 0.50 1 calc PR A -1
C39 C -0.530(4) 0.494(2) 0.0412(16) 0.152(18) Uani 0.50 1 d PDU A -1
H39A H -0.6282 0.4815 0.0031 0.182 Uiso 0.50 1 calc PR A -1
H39B H -0.5120 0.4233 0.0423 0.182 Uiso 0.50 1 calc PR A -1
C40 C -0.4714(19) 0.5144(15) -0.0285(12) 0.079(9) Uani 0.50 1 d PD A -1
H40A H -0.4931 0.5809 -0.0352 0.119 Uiso 0.50 1 calc PR A -1
H40B H -0.5087 0.4506 -0.1020 0.119 Uiso 0.50 1 calc PR A -1
H40C H -0.3743 0.5252 0.0067 0.119 Uiso 0.50 1 calc PR A -1
C41 C 0.4243(15) 1.1062(13) 0.3979(14) 0.093(6) Uani 0.50 1 d PD B -1
H41A H 0.4655 1.0886 0.3468 0.139 Uiso 0.50 1 calc PR B -1
H41B H 0.4371 1.1866 0.4371 0.139 Uiso 0.50 1 calc PR B -1
H41C H 0.3286 1.0711 0.3565 0.139 Uiso 0.50 1 calc PR B -1
C42 C 0.4885(15) 1.0631(10) 0.4803(10) 0.068(5) Uani 0.50 1 d PD B -1
H42A H 0.5854 1.0975 0.5190 0.082 Uiso 0.50 1 calc PR B -1
H42B H 0.4531 1.0895 0.5361 0.082 Uiso 0.50 1 calc PR B -1
C43 C 0.514(3) 0.8880(13) 0.5060(14) 0.141(11) Uani 0.50 1 d PDU B -1
H43A H 0.4647 0.9032 0.5523 0.169 Uiso 0.50 1 calc PR B -1
H43B H 0.6097 0.9198 0.5563 0.169 Uiso 0.50 1 calc PR B -1
C44 C 0.492(2) 0.7628(12) 0.4429(18) 0.110(7) Uani 0.50 1 d PD B -1
H44A H 0.3981 0.7272 0.4149 0.165 Uiso 0.50 1 calc PR B -1
H44B H 0.5488 0.7356 0.4924 0.165 Uiso 0.50 1 calc PR B -1
H44C H 0.5147 0.7451 0.3808 0.165 Uiso 0.50 1 calc PR B -1
H1 H 0.149(3) 1.039(3) 0.146(3) 0.049(16) Uiso 1 1 d D . .
H2 H 0.046(4) 0.8475(17) -0.023(2) 0.011(10) Uiso 1 1 d D . .

loop_
_atom_site_aniso_label
_atom_site_aniso_U_11
_atom_site_aniso_U_22
_atom_site_aniso_U_33
_atom_site_aniso_U_23
_atom_site_aniso_U_13
_atom_site_aniso_U_12
Ge1 0.0330(3) 0.0408(4) 0.0294(3) 0.0233(3) 0.0196(3) 0.0148(3)
Si1 0.0222(7) 0.0332(8) 0.0137(7) 0.0098(6) 0.0057(5) 0.0051(6)
O1 0.069(7) 0.083(8) 0.095(10) 0.042(8) 0.027(7) 0.024(6)
O2 0.095(9) 0.150(15) 0.082(9) 0.064(11) 0.020(8) 0.023(9)
N1 0.026(2) 0.027(2) 0.015(2) 0.0117(19) 0.0079(17) 0.0060(17)
C1 0.016(2) 0.039(3) 0.018(2) 0.019(2) 0.0098(19) 0.009(2)
C2 0.023(2) 0.027(3) 0.020(3) 0.013(2) 0.013(2) 0.011(2)
C3 0.025(2) 0.035(3) 0.022(3) 0.021(3) 0.011(2) 0.013(2)
C4 0.021(2) 0.029(3) 0.019(3) 0.012(2) 0.008(2) 0.005(2)
C5 0.024(2) 0.030(3) 0.023(3) 0.015(2) 0.013(2) 0.009(2)
C6 0.019(2) 0.026(3) 0.018(3) 0.012(2) 0.010(2) 0.007(2)
C7 0.032(3) 0.030(3) 0.016(3) 0.011(2) 0.008(2) 0.009(2)
C8 0.030(3) 0.028(3) 0.021(3) 0.014(2) 0.009(2) 0.007(2)
C9 0.038(3) 0.020(3) 0.019(3) 0.007(2) 0.012(2) 0.005(2)
C10 0.045(3) 0.052(4) 0.056(4) 0.040(4) 0.023(3) 0.017(3)
C11 0.065(4) 0.061(4) 0.063(4) 0.050(4) 0.035(4) 0.034(3)
C12 0.074(4) 0.033(3) 0.035(3) 0.020(3) 0.033(3) 0.018(3)
C13 0.056(4) 0.032(3) 0.043(4) 0.017(3) 0.034(3) 0.009(3)
C14 0.042(3) 0.026(3) 0.029(3) 0.010(3) 0.019(3) 0.010(2)
C15 0.045(3) 0.027(3) 0.024(3) 0.014(2) 0.019(2) 0.015(2)
C16 0.071(4) 0.033(3) 0.038(4) 0.012(3) 0.033(3) 0.013(3)
C17 0.110(6) 0.048(4) 0.046(4) 0.022(4) 0.056(4) 0.037(4)
C18 0.079(5) 0.069(5) 0.074(5) 0.047(5) 0.062(4) 0.044(4)
C19 0.052(4) 0.067(4) 0.057(4) 0.039(4) 0.038(3) 0.031(3)
C20 0.038(3) 0.042(3) 0.025(3) 0.015(3) 0.015(2) 0.014(3)
C21 0.026(2) 0.025(3) 0.017(3) 0.011(2) 0.008(2) 0.006(2)
C22 0.021(2) 0.027(3) 0.019(3) 0.013(2) 0.003(2) 0.003(2)
C23 0.032(3) 0.034(3) 0.033(3) 0.008(3) 0.014(2) 0.004(2)
C24 0.028(3) 0.043(4) 0.054(4) 0.018(3) 0.021(3) 0.004(3)
C25 0.026(3) 0.038(3) 0.039(4) 0.016(3) 0.006(2) -0.003(2)
C26 0.036(3) 0.034(3) 0.028(3) 0.013(3) 0.009(2) -0.001(2)
C27 0.029(3) 0.031(3) 0.023(3) 0.013(3) 0.009(2) 0.000(2)
C28 0.020(2) 0.018(2) 0.021(3) 0.004(2) 0.003(2) -0.0017(19)
C29 0.036(3) 0.035(3) 0.036(3) 0.019(3) 0.019(3) 0.013(2)
C30 0.037(3) 0.041(3) 0.045(4) 0.015(3) 0.024(3) 0.006(3)
C31 0.023(3) 0.035(3) 0.044(4) 0.004(3) 0.008(3) 0.007(2)
C32 0.032(3) 0.037(3) 0.030(3) 0.009(3) 0.001(3) 0.010(3)
C33 0.031(3) 0.031(3) 0.029(3) 0.014(3) 0.007(2) 0.007(2)
C34 0.019(2) 0.056(4) 0.037(3) 0.030(3) 0.002(2) 0.006(2)
C35 0.033(3) 0.055(4) 0.023(3) 0.005(3) 0.004(2) 0.011(3)
C36 0.027(3) 0.042(3) 0.025(3) 0.015(3) 0.009(2) 0.002(2)
C37 0.059(9) 0.075(11) 0.072(11) 0.046(10) 0.012(8) 0.029(8)
C38 0.081(12) 0.067(12) 0.110(17) 0.039(13) 0.020(11) 0.001(9)
C39 0.149(19) 0.149(19) 0.153(19) 0.064(10) 0.064(10) 0.041(8)
C40 0.030(8) 0.058(11) 0.13(2) 0.051(12) 0.006(9) 0.014(7)
C41 0.071(10) 0.141(18) 0.089(14) 0.066(14) 0.044(10) 0.015(11)
C42 0.049(9) 0.068(12) 0.037(10) -0.012(9) 0.012(7) -0.025(9)
C43 0.142(13) 0.144(13) 0.145(13) 0.081(9) 0.056(8) 0.026(7)
C44 0.120(16) 0.114(17) 0.16(2) 0.095(17) 0.092(16) 0.063(14)

loop_
_atom_type_symbol
_atom_type_description
_atom_type_scat_dispersion_real
_atom_type_scat_dispersion_imag
_atom_type_scat_source
C C 0.0033 0.0016 'International Tables Vol C Tables 4.2.6.8 and 6.1.1.4'
H H 0.0000 0.0000 'International Tables Vol C Tables 4.2.6.8 and 6.1.1.4'
N N 0.0061 0.0033 'International Tables Vol C Tables 4.2.6.8 and 6.1.1.4'
O O 0.0106 0.0060 'International Tables Vol C Tables 4.2.6.8 and 6.1.1.4'
Ge Ge 0.1547 1.8001 'International Tables Vol C Tables 4.2.6.8 and 6.1.1.4'
Si Si 0.0817 0.0704 'International Tables Vol C Tables 4.2.6.8 and 6.1.1.4'

loop_
_geom_angle_atom_site_label_1
_geom_angle_atom_site_label_2
_geom_angle_atom_site_label_3
_geom_angle
_geom_angle_site_symmetry_1
_geom_angle_site_symmetry_3
N1 Ge1 Ge1 112.92(11) . 2_575
N1 Ge1 H1 103(2) . .
Ge1 Ge1 H1 96(2) 2_575 .
N1 Ge1 H2 116.7(15) . .
Ge1 Ge1 H2 101.8(15) 2_575 .
H1 Ge1 H2 124(3) . .
N1 Si1 C36 110.1(2) . .
N1 Si1 C34 112.5(2) . .
C36 Si1 C34 107.9(2) . .
N1 Si1 C35 108.8(2) . .
C36 Si1 C35 110.3(3) . .
C34 Si1 C35 107.1(3) . .
C39 O1 C38 120.3(8) . .
C42 O2 C43 125.8(9) . .
C1 N1 Si1 123.3(3) . .
C1 N1 Ge1 114.6(3) . .
Si1 N1 Ge1 122.0(2) . .
C6 C1 C2 118.6(4) . .
C6 C1 N1 120.7(4) . .
C2 C1 N1 120.7(4) . .
C3 C2 C1 119.6(4) . .
C3 C2 C8 120.2(4) . .
C1 C2 C8 120.0(4) . .
C4 C3 C2 122.5(4) . .
C4 C3 H3 118.7 . .
C2 C3 H3 118.7 . .
C3 C4 C5 117.5(4) . .
C3 C4 C7 121.4(4) . .
C5 C4 C7 121.2(4) . .
C4 C5 C6 122.2(4) . .
C4 C5 H5 118.9 . .
C6 C5 H5 118.9 . .
C5 C6 C1 119.6(4) . .
C5 C6 C21 119.3(4) . .
C1 C6 C21 121.1(4) . .
C4 C7 H7A 109.5 . .
C4 C7 H7B 109.5 . .
H7A C7 H7B 109.5 . .
C4 C7 H7C 109.5 . .
H7A C7 H7C 109.5 . .
H7B C7 H7C 109.5 . .
C15 C8 C2 113.4(4) . .
C15 C8 C9 111.6(4) . .
C2 C8 C9 113.1(4) . .
C15 C8 H8 106.0 . .
C2 C8 H8 106.0 . .
C9 C8 H8 106.0 . .
C14 C9 C10 118.3(4) . .
C14 C9 C8 120.2(4) . .
C10 C9 C8 121.5(4) . .
C9 C10 C11 120.4(5) . .
C9 C10 H10 119.8 . .
C11 C10 H10 119.8 . .
C12 C11 C10 120.4(5) . .
C12 C11 H11 119.8 . .
C10 C11 H11 119.8 . .
C13 C12 C11 119.5(5) . .
C13 C12 H12 120.2 . .
C11 C12 H12 120.2 . .
C12 C13 C14 120.5(5) . .
C12 C13 H13 119.7 . .
C14 C13 H13 119.7 . .
C9 C14 C13 120.8(5) . .
C9 C14 H14 119.6 . .
C13 C14 H14 119.6 . .
C16 C15 C20 118.6(5) . .
C16 C15 C8 119.9(5) . .
C20 C15 C8 121.6(5) . .
C15 C16 C17 120.8(6) . .
C15 C16 H16 119.6 . .
C17 C16 H16 119.6 . .
C18 C17 C16 120.0(6) . .
C18 C17 H17 120.0 . .
C16 C17 H17 120.0 . .
C19 C18 C17 119.5(5) . .
C19 C18 H18 120.3 . .
C17 C18 H18 120.3 . .
C18 C19 C20 120.2(6) . .
C18 C19 H19 119.9 . .
C20 C19 H19 119.9 . .
C19 C20 C15 121.0(6) . .
C19 C20 H20 119.5 . .
C15 C20 H20 119.5 . .
C22 C21 C6 111.9(4) . .
C22 C21 C28 111.1(4) . .
C6 C21 C28 113.3(3) . .
C22 C21 H21 106.7 . .
C6 C21 H21 106.7 . .
C28 C21 H21 106.7 . .
C23 C22 C27 118.0(4) . .
C23 C22 C21 119.6(4) . .
C27 C22 C21 122.4(4) . .
C24 C23 C22 121.1(5) . .
C24 C23 H23 119.4 . .
C22 C23 H23 119.4 . .
C25 C24 C23 120.1(5) . .
C25 C24 H24 119.9 . .
C23 C24 H24 119.9 . .
C26 C25 C24 119.6(5) . .
C26 C25 H25 120.2 . .
C24 C25 H25 120.2 . .
C25 C26 C27 120.3(5) . .
C25 C26 H26 119.8 . .
C27 C26 H26 119.8 . .
C22 C27 C26 120.8(4) . .
C22 C27 H27 119.6 . .
C26 C27 H27 119.6 . .
C29 C28 C33 118.3(4) . .
C29 C28 C21 122.9(4) . .
C33 C28 C21 118.8(4) . .
C28 C29 C30 120.9(5) . .
C28 C29 H29 119.6 . .
C30 C29 H29 119.6 . .
C31 C30 C29 120.0(5) . .
C31 C30 H30 120.0 . .
C29 C30 H30 120.0 . .
C32 C31 C30 119.9(5) . .
C32 C31 H31 120.1 . .
C30 C31 H31 120.1 . .
C31 C32 C33 120.1(5) . .
C31 C32 H32 119.9 . .
C33 C32 H32 119.9 . .
C28 C33 C32 120.9(5) . .
C28 C33 H33 119.5 . .
C32 C33 H33 119.5 . .
Si1 C34 H34A 109.5 . .
Si1 C34 H34B 109.5 . .
H34A C34 H34B 109.5 . .
Si1 C34 H34C 109.5 . .
H34A C34 H34C 109.5 . .
H34B C34 H34C 109.5 . .
Si1 C35 H35A 109.5 . .
Si1 C35 H35B 109.5 . .
H35A C35 H35B 109.5 . .
Si1 C35 H35C 109.5 . .
H35A C35 H35C 109.5 . .
H35B C35 H35C 109.5 . .
Si1 C36 H36A 109.5 . .
Si1 C36 H36B 109.5 . .
H36A C36 H36B 109.5 . .
Si1 C36 H36C 109.5 . .
H36A C36 H36C 109.5 . .
H36B C36 H36C 109.5 . .
O1 C38 C37 115.0(8) . .
O1 C38 H38A 108.5 . .
C37 C38 H38A 108.5 . .
O1 C38 H38B 108.5 . .
C37 C38 H38B 108.5 . .
H38A C38 H38B 107.5 . .
O1 C39 C40 118.5(10) . .
O1 C39 H39A 107.7 . .
C40 C39 H39A 107.7 . .
O1 C39 H39B 107.7 . .
C40 C39 H39B 107.7 . .
H39A C39 H39B 107.1 . .
O2 C42 C41 117.8(9) . .
O2 C42 H42A 107.9 . .
C41 C42 H42A 107.9 . .
O2 C42 H42B 107.9 . .
C41 C42 H42B 107.9 . .
H42A C42 H42B 107.2 . .
O2 C43 C44 116.0(9) . .
O2 C43 H43A 108.3 . .
C44 C43 H43A 108.3 . .
O2 C43 H43B 108.3 . .
C44 C43 H43B 108.3 . .
H43A C43 H43B 107.4 . .

loop_
_geom_bond_atom_site_label_1
_geom_bond_atom_site_label_2
_geom_bond_distance
_geom_bond_site_symmetry_2
Ge1 N1 1.866(4) .
Ge1 Ge1 2.4360(9) 2_575
Ge1 H1 1.445(8) .
Ge1 H2 1.461(8) .
Si1 N1 1.745(4) .
Si1 C36 1.857(5) .
Si1 C34 1.867(5) .
Si1 C35 1.870(6) .
O1 C39 1.456(8) .
O1 C38 1.469(7) .
O2 C42 1.438(7) .
O2 C43 1.449(8) .
N1 C1 1.445(5) .
C1 C6 1.405(7) .
C1 C2 1.411(6) .
C2 C3 1.391(6) .
C2 C8 1.530(7) .
C3 C4 1.377(7) .
C3 H3 0.9500 .
C4 C5 1.391(6) .
C4 C7 1.505(6) .
C5 C6 1.394(6) .
C5 H5 0.9500 .
C6 C21 1.527(6) .
C7 H7A 0.9800 .
C7 H7B 0.9800 .
C7 H7C 0.9800 .
C8 C15 1.528(6) .
C8 C9 1.535(6) .
C8 H8 1.0000 .
C9 C14 1.373(7) .
C9 C10 1.385(7) .
C10 C11 1.394(7) .
C10 H10 0.9500 .
C11 C12 1.365(8) .
C11 H11 0.9500 .
C12 C13 1.362(8) .
C12 H12 0.9500 .
C13 C14 1.391(7) .
C13 H13 0.9500 .
C14 H14 0.9500 .
C15 C16 1.378(8) .
C15 C20 1.391(7) .
C16 C17 1.394(8) .
C16 H16 0.9500 .
C17 C18 1.386(10) .
C17 H17 0.9500 .
C18 C19 1.380(9) .
C18 H18 0.9500 .
C19 C20 1.383(7) .
C19 H19 0.9500 .
C20 H20 0.9500 .
C21 C22 1.524(6) .
C21 C28 1.534(6) .
C21 H21 1.0000 .
C22 C23 1.385(7) .
C22 C27 1.386(7) .
C23 C24 1.384(8) .
C23 H23 0.9500 .
C24 C25 1.375(8) .
C24 H24 0.9500 .
C25 C26 1.373(7) .
C25 H25 0.9500 .
C26 C27 1.387(7) .
C26 H26 0.9500 .
C27 H27 0.9500 .
C28 C29 1.382(7) .
C28 C33 1.387(6) .
C29 C30 1.393(7) .
C29 H29 0.9500 .
C30 C31 1.376(8) .
C30 H30 0.9500 .
C31 C32 1.373(8) .
C31 H31 0.9500 .
C32 C33 1.388(7) .
C32 H32 0.9500 .
C33 H33 0.9500 .
C34 H34A 0.9800 .
C34 H34B 0.9800 .
C34 H34C 0.9800 .
C35 H35A 0.9800 .
C35 H35B 0.9800 .
C35 H35C 0.9800 .
C36 H36A 0.9800 .
C36 H36B 0.9800 .
C36 H36C 0.9800 .
C37 C38 1.518(7) .
C37 H37A 0.9800 .
C37 H37B 0.9800 .
C37 H37C 0.9800 .
C38 H38A 0.9900 .
C38 H38B 0.9900 .
C39 C40 1.512(8) .
C39 H39A 0.9900 .
C39 H39B 0.9900 .
C40 H40A 0.9800 .
C40 H40B 0.9800 .
C40 H40C 0.9800 .
C41 C42 1.511(7) .
C41 H41A 0.9800 .
C41 H41B 0.9800 .
C41 H41C 0.9800 .
C42 H42A 0.9900 .
C42 H42B 0.9900 .
C43 C44 1.526(8) .
C43 H43A 0.9900 .
C43 H43B 0.9900 .
C44 H44A 0.9800 .
C44 H44B 0.9800 .
C44 H44C 0.9800 .
